data_7125094
loop_
_publ_author_name
'Zheng, Baishu'
'Wang, Hang'
'Wang, Zhaoxu'
'Ozaki, Noriaki'
'Hang, Cheng'
'Luo, Xin'
'Huang, Lu'
'Zeng, Wenjiang'
'Yang, Ming'
'Duan, Jingui'

_publ_section_title
;
 A highly porous rht-type acylamide-functionalized metal-organic framework
 exhibiting large CO<sub>2</sub> uptake capabilities.
;
_journal_issue 88
_journal_name_full 'Chemical communications (Cambridge, England)'
_journal_page_first 12988
_journal_page_last 12991
_journal_paper_doi 10.1039/c6cc06734d
_journal_volume 52
_journal_year 2016
_chemical_formula_sum 'C30 Cu2 N2 O12'
_chemical_formula_weight 707.419
_chemical_name_common HNUST5
_space_group_crystal_system cubic
_space_group_IT_number 225
_space_group_name_Hall '-F 4 2 3'
_space_group_name_H-M_alt 'F m -3 m'
_audit_update_record
;
2016-08-13 deposited with the CCDC.
2016-10-10 downloaded from the CCDC.
;
_cell_angle_alpha 90
_cell_angle_beta 90
_cell_angle_gamma 90
_cell_formula_units_Z 48
_cell_length_a 46.542(2)
_cell_length_b 46.542(2)
_cell_length_c 46.542(2)
_cell_volume 100817(8)
_computing_cell_refinement 'RIETAN-FP (Izumi and Momma, 2007)'
_computing_molecular_graphics 'VESTA (Momma and Izumi, 2008)'
_computing_structure_refinement 'RIETAN-FP (Izumi and Momma, 2007)'
_diffrn_radiation_type 'Cu K\a~1~'
_diffrn_radiation_wavelength 1.540590
_diffrn_source 'Sealed X-ray tube'
_diffrn_source_target Cu
_exptl_crystal_density_diffrn 0.5593
_exptl_crystal_density_method 'not measured'
_exptl_crystal_F_000 16704.00
_pd_calc_method 'Rietveld Refinement'
_pd_instr_location ' ?'
_pd_meas_2theta_range_inc 0.0110
_pd_meas_2theta_range_max 50.0007
_pd_meas_2theta_range_min 5.0001
_pd_meas_number_of_points 4189
_pd_meas_scan_method step
_pd_proc_2theta_range_inc 0.0107
_pd_proc_2theta_range_max 50.0007
_pd_proc_2theta_range_min 5.0001
_pd_proc_ls_background_function 'composite background function'
_pd_proc_ls_pref_orient_corr ' ?'
_pd_proc_ls_profile_function 'split pseudo-Voigt function'
_pd_proc_ls_prof_R_factor 0.07766
_pd_proc_ls_prof_wR_expected 0.03168
_pd_proc_ls_prof_wR_factor 0.11048
_pd_spec_mounting ' ?'
_pd_spec_mount_mode reflection
_pd_spec_shape flat_sheet
_refine_diff_density_max 0.0
_refine_diff_density_min 0.0
_refine_ls_extinction_method none
_refine_ls_goodness_of_fit_all 3.4874
_refine_ls_matrix_type full
_refine_ls_number_constraints 9
_refine_ls_number_parameters 6
_refine_ls_number_restraints 0
_refine_ls_R_factor_all 0.10183
_refine_ls_R_Fsqd_factor 0.11178
_refine_ls_R_I_factor 0.11219
_refine_ls_shift/su_max 0.0
_refine_ls_weighting_details 1/<i>y</i>~i~
_refine_ls_weighting_scheme sigma
_cod_data_source_file c6cc06734d2.cif
_cod_data_source_block single_phase
_cod_original_cell_volume 100815(9)
_cod_database_code 7125094

loop_
_space_group_symop_id
_space_group_symop_operation_xyz
1 x,y,z
2 -x,-y,z
3 -x,y,-z
4 x,-y,-z
5 z,x,y
6 z,-x,-y
7 -z,-x,y
8 -z,x,-y
9 y,z,x
10 -y,z,-x
11 y,-z,-x
12 -y,-z,x
13 y,x,-z
14 -y,-x,-z
15 y,-x,z
16 -y,x,z
17 x,z,-y
18 -x,z,y
19 -x,-z,-y
20 x,-z,y
21 z,y,-x
22 z,-y,x
23 -z,y,x
24 -z,-y,-x
25 -x,-y,-z
26 x,y,-z
27 x,-y,z
28 -x,y,z
29 -z,-x,-y
30 -z,x,y
31 z,x,-y
32 z,-x,y
33 -y,-z,-x
34 y,-z,x
35 -y,z,x
36 y,z,-x
37 -y,-x,z
38 y,x,z
39 -y,x,-z
40 y,-x,-z
41 -x,-z,y
42 x,-z,-y
43 x,z,y
44 -x,z,-y
45 -z,-y,x
46 -z,y,-x
47 z,-y,-x
48 z,y,x
49 x+1/2,y+1/2,z
50 -x+1/2,-y+1/2,z
51 -x+1/2,y+1/2,-z
52 x+1/2,-y+1/2,-z
53 z+1/2,x+1/2,y
54 z+1/2,-x+1/2,-y
55 -z+1/2,-x+1/2,y
56 -z+1/2,x+1/2,-y
57 y+1/2,z+1/2,x
58 -y+1/2,z+1/2,-x
59 y+1/2,-z+1/2,-x
60 -y+1/2,-z+1/2,x
61 y+1/2,x+1/2,-z
62 -y+1/2,-x+1/2,-z
63 y+1/2,-x+1/2,z
64 -y+1/2,x+1/2,z
65 x+1/2,z+1/2,-y
66 -x+1/2,z+1/2,y
67 -x+1/2,-z+1/2,-y
68 x+1/2,-z+1/2,y
69 z+1/2,y+1/2,-x
70 z+1/2,-y+1/2,x
71 -z+1/2,y+1/2,x
72 -z+1/2,-y+1/2,-x
73 -x+1/2,-y+1/2,-z
74 x+1/2,y+1/2,-z
75 x+1/2,-y+1/2,z
76 -x+1/2,y+1/2,z
77 -z+1/2,-x+1/2,-y
78 -z+1/2,x+1/2,y
79 z+1/2,x+1/2,-y
80 z+1/2,-x+1/2,y
81 -y+1/2,-z+1/2,-x
82 y+1/2,-z+1/2,x
83 -y+1/2,z+1/2,x
84 y+1/2,z+1/2,-x
85 -y+1/2,-x+1/2,z
86 y+1/2,x+1/2,z
87 -y+1/2,x+1/2,-z
88 y+1/2,-x+1/2,-z
89 -x+1/2,-z+1/2,y
90 x+1/2,-z+1/2,-y
91 x+1/2,z+1/2,y
92 -x+1/2,z+1/2,-y
93 -z+1/2,-y+1/2,x
94 -z+1/2,y+1/2,-x
95 z+1/2,-y+1/2,-x
96 z+1/2,y+1/2,x
97 x+1/2,y,z+1/2
98 -x+1/2,-y,z+1/2
99 -x+1/2,y,-z+1/2
100 x+1/2,-y,-z+1/2
101 z+1/2,x,y+1/2
102 z+1/2,-x,-y+1/2
103 -z+1/2,-x,y+1/2
104 -z+1/2,x,-y+1/2
105 y+1/2,z,x+1/2
106 -y+1/2,z,-x+1/2
107 y+1/2,-z,-x+1/2
108 -y+1/2,-z,x+1/2
109 y+1/2,x,-z+1/2
110 -y+1/2,-x,-z+1/2
111 y+1/2,-x,z+1/2
112 -y+1/2,x,z+1/2
113 x+1/2,z,-y+1/2
114 -x+1/2,z,y+1/2
115 -x+1/2,-z,-y+1/2
116 x+1/2,-z,y+1/2
117 z+1/2,y,-x+1/2
118 z+1/2,-y,x+1/2
119 -z+1/2,y,x+1/2
120 -z+1/2,-y,-x+1/2
121 -x+1/2,-y,-z+1/2
122 x+1/2,y,-z+1/2
123 x+1/2,-y,z+1/2
124 -x+1/2,y,z+1/2
125 -z+1/2,-x,-y+1/2
126 -z+1/2,x,y+1/2
127 z+1/2,x,-y+1/2
128 z+1/2,-x,y+1/2
129 -y+1/2,-z,-x+1/2
130 y+1/2,-z,x+1/2
131 -y+1/2,z,x+1/2
132 y+1/2,z,-x+1/2
133 -y+1/2,-x,z+1/2
134 y+1/2,x,z+1/2
135 -y+1/2,x,-z+1/2
136 y+1/2,-x,-z+1/2
137 -x+1/2,-z,y+1/2
138 x+1/2,-z,-y+1/2
139 x+1/2,z,y+1/2
140 -x+1/2,z,-y+1/2
141 -z+1/2,-y,x+1/2
142 -z+1/2,y,-x+1/2
143 z+1/2,-y,-x+1/2
144 z+1/2,y,x+1/2
145 x,y+1/2,z+1/2
146 -x,-y+1/2,z+1/2
147 -x,y+1/2,-z+1/2
148 x,-y+1/2,-z+1/2
149 z,x+1/2,y+1/2
150 z,-x+1/2,-y+1/2
151 -z,-x+1/2,y+1/2
152 -z,x+1/2,-y+1/2
153 y,z+1/2,x+1/2
154 -y,z+1/2,-x+1/2
155 y,-z+1/2,-x+1/2
156 -y,-z+1/2,x+1/2
157 y,x+1/2,-z+1/2
158 -y,-x+1/2,-z+1/2
159 y,-x+1/2,z+1/2
160 -y,x+1/2,z+1/2
161 x,z+1/2,-y+1/2
162 -x,z+1/2,y+1/2
163 -x,-z+1/2,-y+1/2
164 x,-z+1/2,y+1/2
165 z,y+1/2,-x+1/2
166 z,-y+1/2,x+1/2
167 -z,y+1/2,x+1/2
168 -z,-y+1/2,-x+1/2
169 -x,-y+1/2,-z+1/2
170 x,y+1/2,-z+1/2
171 x,-y+1/2,z+1/2
172 -x,y+1/2,z+1/2
173 -z,-x+1/2,-y+1/2
174 -z,x+1/2,y+1/2
175 z,x+1/2,-y+1/2
176 z,-x+1/2,y+1/2
177 -y,-z+1/2,-x+1/2
178 y,-z+1/2,x+1/2
179 -y,z+1/2,x+1/2
180 y,z+1/2,-x+1/2
181 -y,-x+1/2,z+1/2
182 y,x+1/2,z+1/2
183 -y,x+1/2,-z+1/2
184 y,-x+1/2,-z+1/2
185 -x,-z+1/2,y+1/2
186 x,-z+1/2,-y+1/2
187 x,z+1/2,y+1/2
188 -x,z+1/2,-y+1/2
189 -z,-y+1/2,x+1/2
190 -z,y+1/2,-x+1/2
191 z,-y+1/2,-x+1/2
192 z,y+1/2,x+1/2

loop_
_atom_site_label
_atom_site_fract_x
_atom_site_fract_y
_atom_site_fract_z
_atom_site_occupancy
_atom_site_symmetry_multiplicity
_atom_site_Wyckoff_symbol
_atom_site_adp_type
_atom_site_U_iso_or_equiv
_atom_site_type_symbol
Cu1 0.11792 0 0.11792 1 48 h Uiso 0.0038 Cu
Cu2 0.15639 0 0.15639 1 48 h Uiso 0.0038 Cu
C1 0.11001 0.03194 0.16314 1 192 l Uiso 0.0076 C
C2 0.07112 0.07112 0.16199 1 96 k Uiso 0.0076 C
C3 0.09755 0.05754 0.17524 1 192 l Uiso 0.0076 C
C4 0.11302 0.07293 0.19469 1 192 l Uiso 0.0076 C
C5 0.10369 0.10369 0.19942 1 96 k Uiso 0.0076 C
C6 0.1388 0.1388 0.21194 1 96 k Uiso 0.0076 C
C7 0.15566 0.17181 0.24147 1 192 l Uiso 0.0076 C
C8 0.15566 0.19428 0.26394 1 192 l Uiso 0.0076 C
C9 0.17497 0.19428 0.28325 1 192 l Uiso 0.0076 C
O1 0.09738 0.02896 0.13819 1 192 l Uiso 0.0076 O
O2 0.13605 0.02905 0.17698 1 192 l Uiso 0.0076 O
O3 0.14411 0.14411 0.18492 1 96 k Uiso 0.0076 O
O4 0.18746 0 0.18746 1 48 h Uiso 0.0076 O
O5 0 0.084 0.084 1 48 h Uiso 0.0076 O
N1 0.1186 0.1186 0.21983 1 96 k Uiso 0.0076 N

loop_
_atom_type_symbol
_atom_type_description
_atom_type_scat_dispersion_real
_atom_type_scat_dispersion_imag
_atom_type_scat_source
Cu Cu -1.9646 0.5888 'International Tables for Crystallography, Vol. C'
C C 0.0181 0.0091 'International Tables for Crystallography, Vol. C'
N N 0.0311 0.0180 'International Tables for Crystallography, Vol. C'
O O 0.0492 0.0322 'International Tables for Crystallography, Vol. C'

loop_
_geom_angle_atom_site_label_1
_geom_angle_atom_site_label_2
_geom_angle_atom_site_label_3
_geom_angle
_geom_angle_site_symmetry_1
_geom_angle_site_symmetry_3
O1 Cu1 O1 89.5009 1_555 27_555
O1 Cu1 O1 177.6085 1_555 22_555
O1 Cu1 O1 90.4492 1_555 48_555
O1 Cu1 O5 88.8043 1_555 5_555
O1 Cu1 Cu2 91.1957 1_555 1_555
O1 Cu1 C1 29.6424 1_555 1_555
O1 Cu1 C1 86.2795 1_555 27_555
O1 Cu1 C1 152.725 1_555 22_555
O1 Cu1 C1 94.8517 1_555 48_555
O1 Cu1 O2 67.447 1_555 ?_???
O1 Cu1 O2 91.0762 1_555 ?_???
O1 Cu1 O2 114.9445 1_555 ?_???
O1 Cu1 O2 91.1127 1_555 ?_???
O1 Cu1 C3 19.4342 1_555 1_555
O1 Cu1 C3 91.4058 1_555 27_555
O1 Cu1 C3 162.9491 1_555 22_555
O1 Cu1 C3 89.3404 1_555 48_555
O1 Cu1 O1 90.4492 27_555 22_555
O1 Cu1 O1 177.6085 27_555 48_555
O1 Cu1 O5 88.8042 27_555 5_555
O1 Cu1 Cu2 91.1958 27_555 1_555
O1 Cu1 C1 86.2796 27_555 1_555
O1 Cu1 C1 29.6424 27_555 27_555
O1 Cu1 C1 94.8517 27_555 22_555
O1 Cu1 C1 152.725 27_555 48_555
O1 Cu1 O2 91.0763 27_555 ?_???
O1 Cu1 O2 67.447 27_555 ?_???
O1 Cu1 O2 91.1128 27_555 ?_???
O1 Cu1 O2 114.9446 27_555 ?_???
O1 Cu1 C3 91.4058 27_555 1_555
O1 Cu1 C3 19.4342 27_555 27_555
O1 Cu1 C3 89.3404 27_555 22_555
O1 Cu1 C3 162.9491 27_555 48_555
O1 Cu1 O1 89.5009 22_555 48_555
O1 Cu1 O5 88.8042 22_555 5_555
O1 Cu1 Cu2 91.1958 22_555 1_555
O1 Cu1 C1 152.725 22_555 1_555
O1 Cu1 C1 94.8517 22_555 27_555
O1 Cu1 C1 29.6424 22_555 22_555
O1 Cu1 C1 86.2796 22_555 48_555
O1 Cu1 O2 114.9446 22_555 ?_???
O1 Cu1 O2 91.1128 22_555 ?_???
O1 Cu1 O2 67.447 22_555 ?_???
O1 Cu1 O2 91.0763 22_555 ?_???
O1 Cu1 C3 162.9491 22_555 1_555
O1 Cu1 C3 89.3404 22_555 27_555
O1 Cu1 C3 19.4342 22_555 22_555
O1 Cu1 C3 91.4058 22_555 48_555
O1 Cu1 O5 88.8043 48_555 5_555
O1 Cu1 Cu2 91.1957 48_555 1_555
O1 Cu1 C1 94.8517 48_555 1_555
O1 Cu1 C1 152.725 48_555 27_555
O1 Cu1 C1 86.2795 48_555 22_555
O1 Cu1 C1 29.6424 48_555 48_555
O1 Cu1 O2 91.1127 48_555 ?_???
O1 Cu1 O2 114.9445 48_555 ?_???
O1 Cu1 O2 91.0762 48_555 ?_???
O1 Cu1 O2 67.447 48_555 ?_???
O1 Cu1 C3 89.3404 48_555 1_555
O1 Cu1 C3 162.9491 48_555 27_555
O1 Cu1 C3 91.4058 48_555 22_555
O1 Cu1 C3 19.4342 48_555 48_555
O5 Cu1 C1 118.1459 5_555 1_555
O5 Cu1 C1 118.1458 5_555 27_555
O5 Cu1 C1 118.1458 5_555 22_555
O5 Cu1 C1 118.1459 5_555 48_555
O5 Cu1 O2 156.2505 5_555 ?_???
O5 Cu1 O2 156.2505 5_555 ?_???
O5 Cu1 O2 156.2505 5_555 ?_???
O5 Cu1 O2 156.2505 5_555 ?_???
O5 Cu1 C3 108.1776 5_555 1_555
O5 Cu1 C3 108.1776 5_555 27_555
O5 Cu1 C3 108.1776 5_555 22_555
O5 Cu1 C3 108.1776 5_555 48_555
Cu2 Cu1 C1 61.8541 1_555 1_555
Cu2 Cu1 C1 61.8542 1_555 27_555
Cu2 Cu1 C1 61.8542 1_555 22_555
Cu2 Cu1 C1 61.8541 1_555 48_555
Cu2 Cu1 O2 23.7495 1_555 ?_???
Cu2 Cu1 O2 23.7495 1_555 ?_???
Cu2 Cu1 O2 23.7495 1_555 ?_???
Cu2 Cu1 O2 23.7495 1_555 ?_???
Cu2 Cu1 C3 71.8224 1_555 1_555
Cu2 Cu1 C3 71.8224 1_555 27_555
Cu2 Cu1 C3 71.8224 1_555 22_555
Cu2 Cu1 C3 71.8224 1_555 48_555
C1 Cu1 C1 69.6647 1_555 27_555
C1 Cu1 C1 123.7083 1_555 22_555
C1 Cu1 C1 84.4035 1_555 48_555
C1 Cu1 O2 38.221 1_555 ?_???
C1 Cu1 O2 62.6629 1_555 ?_???
C1 Cu1 O2 85.5315 1_555 ?_???
C1 Cu1 O2 66.1517 1_555 ?_???
C1 Cu1 C3 11.3654 1_555 1_555
C1 Cu1 C3 78.7317 1_555 27_555
C1 Cu1 C3 133.3201 1_555 22_555
C1 Cu1 C3 84.3234 1_555 48_555
C1 Cu1 C1 84.4036 27_555 22_555
C1 Cu1 C1 123.7083 27_555 48_555
C1 Cu1 O2 62.663 27_555 ?_???
C1 Cu1 O2 38.221 27_555 ?_???
C1 Cu1 O2 66.1517 27_555 ?_???
C1 Cu1 O2 85.5315 27_555 ?_???
C1 Cu1 C3 78.7317 27_555 1_555
C1 Cu1 C3 11.3654 27_555 27_555
C1 Cu1 C3 84.3234 27_555 22_555
C1 Cu1 C3 133.3201 27_555 48_555
C1 Cu1 C1 69.6647 22_555 48_555
C1 Cu1 O2 85.5315 22_555 ?_???
C1 Cu1 O2 66.1517 22_555 ?_???
C1 Cu1 O2 38.221 22_555 ?_???
C1 Cu1 O2 62.663 22_555 ?_???
C1 Cu1 C3 133.3201 22_555 1_555
C1 Cu1 C3 84.3234 22_555 27_555
C1 Cu1 C3 11.3654 22_555 22_555
C1 Cu1 C3 78.7317 22_555 48_555
C1 Cu1 O2 66.1517 48_555 ?_???
C1 Cu1 O2 85.5315 48_555 ?_???
C1 Cu1 O2 62.6629 48_555 ?_???
C1 Cu1 O2 38.221 48_555 ?_???
C1 Cu1 C3 84.3234 48_555 1_555
C1 Cu1 C3 133.3201 48_555 27_555
C1 Cu1 C3 78.7317 48_555 22_555
C1 Cu1 C3 11.3654 48_555 48_555
O2 Cu1 O2 33.2051 ?_??? ?_???
O2 Cu1 O2 47.499 ?_??? ?_???
O2 Cu1 O2 32.9771 ?_??? ?_???
O2 Cu1 C3 48.0787 ?_??? 1_555
O2 Cu1 C3 74.013 ?_??? 27_555
O2 Cu1 C3 95.5676 ?_??? 22_555
O2 Cu1 C3 72.8023 ?_??? 48_555
O2 Cu1 O2 32.9771 ?_??? ?_???
O2 Cu1 O2 47.499 ?_??? ?_???
O2 Cu1 C3 74.0129 ?_??? 1_555
O2 Cu1 C3 48.0787 ?_??? 27_555
O2 Cu1 C3 72.8023 ?_??? 22_555
O2 Cu1 C3 95.5676 ?_??? 48_555
O2 Cu1 O2 33.2051 ?_??? ?_???
O2 Cu1 C3 95.5676 ?_??? 1_555
O2 Cu1 C3 72.8023 ?_??? 27_555
O2 Cu1 C3 48.0787 ?_??? 22_555
O2 Cu1 C3 74.0129 ?_??? 48_555
O2 Cu1 C3 72.8023 ?_??? 1_555
O2 Cu1 C3 95.5676 ?_??? 27_555
O2 Cu1 C3 74.013 ?_??? 22_555
O2 Cu1 C3 48.0787 ?_??? 48_555
C3 Cu1 C3 86.8123 1_555 27_555
C3 Cu1 C3 143.6448 1_555 22_555
C3 Cu1 C3 82.0079 1_555 48_555
C3 Cu1 C3 82.008 27_555 22_555
C3 Cu1 C3 143.6448 27_555 48_555
C3 Cu1 C3 86.8123 22_555 48_555
O2 Cu2 O2 90.3659 ?_??? ?_???
O2 Cu2 O2 177.9848 ?_??? ?_???
O2 Cu2 O2 89.5987 ?_??? ?_???
O2 Cu2 O4 88.9924 ?_??? 1_555
O2 Cu2 Cu1 91.0076 ?_??? 1_555
O2 Cu2 C1 30.9574 ?_??? 1_555
O2 Cu2 C1 86.6452 ?_??? 27_555
O2 Cu2 C1 151.0361 ?_??? 22_555
O2 Cu2 C1 94.3526 ?_??? 48_555
O2 Cu2 O1 55.0061 ?_??? 1_555
O2 Cu2 O1 90.7885 ?_??? 27_555
O2 Cu2 O1 127.0091 ?_??? 22_555
O2 Cu2 O1 90.8418 ?_??? 48_555
O2 Cu2 C3 20.6062 ?_??? 1_555
O2 Cu2 C3 91.766 ?_??? 27_555
O2 Cu2 C3 161.4059 ?_??? 22_555
O2 Cu2 C3 88.9092 ?_??? 48_555
O2 Cu2 O2 89.5987 ?_??? ?_???
O2 Cu2 O2 177.9848 ?_??? ?_???
O2 Cu2 O4 88.9924 ?_??? 1_555
O2 Cu2 Cu1 91.0076 ?_??? 1_555
O2 Cu2 C1 86.6452 ?_??? 1_555
O2 Cu2 C1 30.9574 ?_??? 27_555
O2 Cu2 C1 94.3525 ?_??? 22_555
O2 Cu2 C1 151.0361 ?_??? 48_555
O2 Cu2 O1 90.7885 ?_??? 1_555
O2 Cu2 O1 55.006 ?_??? 27_555
O2 Cu2 O1 90.8417 ?_??? 22_555
O2 Cu2 O1 127.0091 ?_??? 48_555
O2 Cu2 C3 91.766 ?_??? 1_555
O2 Cu2 C3 20.6062 ?_??? 27_555
O2 Cu2 C3 88.9091 ?_??? 22_555
O2 Cu2 C3 161.4059 ?_??? 48_555
O2 Cu2 O2 90.3659 ?_??? ?_???
O2 Cu2 O4 88.9924 ?_??? 1_555
O2 Cu2 Cu1 91.0076 ?_??? 1_555
O2 Cu2 C1 151.0361 ?_??? 1_555
O2 Cu2 C1 94.3525 ?_??? 27_555
O2 Cu2 C1 30.9574 ?_??? 22_555
O2 Cu2 C1 86.6452 ?_??? 48_555
O2 Cu2 O1 127.0091 ?_??? 1_555
O2 Cu2 O1 90.8417 ?_??? 27_555
O2 Cu2 O1 55.006 ?_??? 22_555
O2 Cu2 O1 90.7885 ?_??? 48_555
O2 Cu2 C3 161.4059 ?_??? 1_555
O2 Cu2 C3 88.9091 ?_??? 27_555
O2 Cu2 C3 20.6062 ?_??? 22_555
O2 Cu2 C3 91.766 ?_??? 48_555
O2 Cu2 O4 88.9924 ?_??? 1_555
O2 Cu2 Cu1 91.0076 ?_??? 1_555
O2 Cu2 C1 94.3526 ?_??? 1_555
O2 Cu2 C1 151.0361 ?_??? 27_555
O2 Cu2 C1 86.6452 ?_??? 22_555
O2 Cu2 C1 30.9574 ?_??? 48_555
O2 Cu2 O1 90.8418 ?_??? 1_555
O2 Cu2 O1 127.0091 ?_??? 27_555
O2 Cu2 O1 90.7885 ?_??? 22_555
O2 Cu2 O1 55.0061 ?_??? 48_555
O2 Cu2 C3 88.9092 ?_??? 1_555
O2 Cu2 C3 161.4059 ?_??? 27_555
O2 Cu2 C3 91.766 ?_??? 22_555
O2 Cu2 C3 20.6062 ?_??? 48_555
O4 Cu2 C1 119.606 1_555 1_555
O4 Cu2 C1 119.606 1_555 27_555
O4 Cu2 C1 119.606 1_555 22_555
O4 Cu2 C1 119.606 1_555 48_555
O4 Cu2 O1 143.9973 1_555 1_555
O4 Cu2 O1 143.9973 1_555 27_555
O4 Cu2 O1 143.9973 1_555 22_555
O4 Cu2 O1 143.9973 1_555 48_555
O4 Cu2 C3 109.5686 1_555 1_555
O4 Cu2 C3 109.5686 1_555 27_555
O4 Cu2 C3 109.5686 1_555 22_555
O4 Cu2 C3 109.5686 1_555 48_555
Cu1 Cu2 C1 60.394 1_555 1_555
Cu1 Cu2 C1 60.394 1_555 27_555
Cu1 Cu2 C1 60.394 1_555 22_555
Cu1 Cu2 C1 60.394 1_555 48_555
Cu1 Cu2 O1 36.0027 1_555 1_555
Cu1 Cu2 O1 36.0027 1_555 27_555
Cu1 Cu2 O1 36.0027 1_555 22_555
Cu1 Cu2 O1 36.0027 1_555 48_555
Cu1 Cu2 C3 70.4314 1_555 1_555
Cu1 Cu2 C3 70.4314 1_555 27_555
Cu1 Cu2 C3 70.4314 1_555 22_555
Cu1 Cu2 C3 70.4314 1_555 48_555
C1 Cu2 C1 68.5555 1_555 27_555
C1 Cu2 C1 120.788 1_555 22_555
C1 Cu2 C1 82.9614 1_555 48_555
C1 Cu2 O1 24.5984 1_555 1_555
C1 Cu2 O1 63.705 1_555 27_555
C1 Cu2 O1 96.3103 1_555 22_555
C1 Cu2 O1 69.1243 1_555 48_555
C1 Cu2 C3 11.3973 1_555 1_555
C1 Cu2 C3 77.7224 1_555 27_555
C1 Cu2 C3 130.492 1_555 22_555
C1 Cu2 C3 83.2066 1_555 48_555
C1 Cu2 C1 82.9614 27_555 22_555
C1 Cu2 C1 120.788 27_555 48_555
C1 Cu2 O1 63.705 27_555 1_555
C1 Cu2 O1 24.5984 27_555 27_555
C1 Cu2 O1 69.1243 27_555 22_555
C1 Cu2 O1 96.3103 27_555 48_555
C1 Cu2 C3 77.7224 27_555 1_555
C1 Cu2 C3 11.3973 27_555 27_555
C1 Cu2 C3 83.2065 27_555 22_555
C1 Cu2 C3 130.492 27_555 48_555
C1 Cu2 C1 68.5555 22_555 48_555
C1 Cu2 O1 96.3103 22_555 1_555
C1 Cu2 O1 69.1243 22_555 27_555
C1 Cu2 O1 24.5984 22_555 22_555
C1 Cu2 O1 63.705 22_555 48_555
C1 Cu2 C3 130.492 22_555 1_555
C1 Cu2 C3 83.2065 22_555 27_555
C1 Cu2 C3 11.3973 22_555 22_555
C1 Cu2 C3 77.7224 22_555 48_555
C1 Cu2 O1 69.1243 48_555 1_555
C1 Cu2 O1 96.3103 48_555 27_555
C1 Cu2 O1 63.705 48_555 22_555
C1 Cu2 O1 24.5984 48_555 48_555
C1 Cu2 C3 83.2066 48_555 1_555
C1 Cu2 C3 130.492 48_555 27_555
C1 Cu2 C3 77.7224 48_555 22_555
C1 Cu2 C3 11.3973 48_555 48_555
O1 Cu2 O1 48.9039 1_555 27_555
O1 Cu2 O1 72.0054 1_555 22_555
O1 Cu2 O1 49.3374 1_555 48_555
O1 Cu2 C3 34.4495 1_555 1_555
O1 Cu2 C3 74.9032 1_555 27_555
O1 Cu2 C3 106.4218 1_555 22_555
O1 Cu2 C3 73.6522 1_555 48_555
O1 Cu2 O1 49.3374 27_555 22_555
O1 Cu2 O1 72.0054 27_555 48_555
O1 Cu2 C3 74.9032 27_555 1_555
O1 Cu2 C3 34.4495 27_555 27_555
O1 Cu2 C3 73.6522 27_555 22_555
O1 Cu2 C3 106.4218 27_555 48_555
O1 Cu2 O1 48.9039 22_555 48_555
O1 Cu2 C3 106.4218 22_555 1_555
O1 Cu2 C3 73.6522 22_555 27_555
O1 Cu2 C3 34.4495 22_555 22_555
O1 Cu2 C3 74.9032 22_555 48_555
O1 Cu2 C3 73.6522 48_555 1_555
O1 Cu2 C3 106.4218 48_555 27_555
O1 Cu2 C3 74.9032 48_555 22_555
O1 Cu2 C3 34.4495 48_555 48_555
C3 Cu2 C3 85.9197 1_555 27_555
C3 Cu2 C3 140.8628 1_555 22_555
C3 Cu2 C3 81.187 1_555 48_555
C3 Cu2 C3 81.187 27_555 22_555
C3 Cu2 C3 140.8628 27_555 48_555
C3 Cu2 C3 85.9197 22_555 48_555
O1 C1 C3 105.8689 1_555 1_555
O1 C1 O2 118.9282 1_555 ?_???
O1 C1 C4 131.8063 1_555 1_555
O1 C1 C2 76.0706 1_555 1_555
O1 C1 Cu1 43.3504 1_555 1_555
O1 C1 Cu2 100.6945 1_555 1_555
O1 C1 O2 103.4955 1_555 ?_???
O1 C1 O2 97.0523 1_555 ?_???
O1 C1 C1 82.6914 1_555 27_555
O1 C1 O1 57.2126 1_555 27_555
O1 C1 O1 49.1531 1_555 48_555
O1 C1 C1 71.7278 1_555 48_555
O1 C1 O2 92.4885 1_555 ?_???
O1 C1 C5 118.5225 1_555 1_555
O1 C1 C3 87.1615 1_555 38_555
C3 C1 O2 129.1485 1_555 ?_???
C3 C1 C4 29.6151 1_555 1_555
C3 C1 C2 30.3679 1_555 1_555
C3 C1 Cu1 147.7638 1_555 1_555
C3 C1 Cu2 147.3608 1_555 1_555
C3 C1 O2 150.2628 1_555 ?_???
C3 C1 O2 132.976 1_555 ?_???
C3 C1 C1 145.8332 1_555 27_555
C3 C1 O1 145.0724 1_555 27_555
C3 C1 O1 123.9095 1_555 48_555
C3 C1 C1 124.1625 1_555 48_555
C3 C1 O2 155.2533 1_555 ?_???
C3 C1 C5 19.3282 1_555 1_555
C3 C1 C3 19.1869 1_555 38_555
O2 C1 C4 99.5607 ?_??? 1_555
O2 C1 C2 156.8888 ?_??? 1_555
O2 C1 Cu1 76.5425 ?_??? 1_555
O2 C1 Cu2 19.0082 ?_??? 1_555
O2 C1 O2 31.5143 ?_??? ?_???
O2 C1 O2 26.8843 ?_??? ?_???
O2 C1 C1 67.0981 ?_??? 27_555
O2 C1 O1 83.105 ?_??? 27_555
O2 C1 O1 76.442 ?_??? 48_555
O2 C1 C1 57.3333 ?_??? 48_555
O2 C1 O2 27.5457 ?_??? ?_???
O2 C1 C5 110.5911 ?_??? 1_555
O2 C1 C3 147.379 ?_??? 38_555
C4 C1 C2 59.4828 1_555 1_555
C4 C1 Cu1 159.3981 1_555 1_555
C4 C1 Cu2 118.074 1_555 1_555
C4 C1 O2 123.6268 1_555 ?_???
C4 C1 O2 108.0168 1_555 ?_???
C4 C1 C1 142.2818 1_555 27_555
C4 C1 O1 163.651 1_555 27_555
C4 C1 O1 125.4442 1_555 48_555
C4 C1 C1 112.9336 1_555 48_555
C4 C1 O2 126.3576 1_555 ?_???
C4 C1 C5 13.2987 1_555 1_555
C4 C1 C3 48.516 1_555 38_555
C2 C1 Cu1 119.213 1_555 1_555
C2 C1 Cu2 166.6719 1_555 1_555
C2 C1 O2 169.6264 1_555 ?_???
C2 C1 O2 144.4156 1_555 ?_???
C2 C1 C1 135.2033 1_555 27_555
C2 C1 O1 119.8047 1_555 27_555
C2 C1 O1 106.7175 1_555 48_555
C2 C1 C1 118.8979 1_555 48_555
C2 C1 O2 164.3133 1_555 ?_???
C2 C1 C5 47.3833 1_555 1_555
C2 C1 C3 11.2046 1_555 38_555
Cu1 C1 Cu2 57.7519 1_555 1_555
Cu1 C1 O2 61.8931 1_555 ?_???
Cu1 C1 O2 59.9386 1_555 ?_???
Cu1 C1 C1 55.1676 1_555 27_555
Cu1 C1 O1 36.9188 1_555 27_555
Cu1 C1 O1 33.9933 1_555 48_555
Cu1 C1 C1 47.7982 1_555 48_555
Cu1 C1 O2 49.3579 1_555 ?_???
Cu1 C1 C5 152.0033 1_555 1_555
Cu1 C1 C3 130.1059 1_555 38_555
Cu2 C1 O2 23.5333 1_555 ?_???
Cu2 C1 O2 22.3377 1_555 ?_???
Cu2 C1 C1 55.7223 1_555 27_555
Cu2 C1 O1 66.6171 1_555 27_555
Cu2 C1 O1 63.0868 1_555 48_555
Cu2 C1 C1 48.5193 1_555 48_555
Cu2 C1 O2 8.5378 1_555 ?_???
Cu2 C1 C5 128.2183 1_555 1_555
Cu2 C1 C3 163.3033 1_555 38_555
O2 C1 O2 45.8652 ?_??? ?_???
O2 C1 C1 35.5838 ?_??? 27_555
O2 C1 O1 53.9785 ?_??? 27_555
O2 C1 O1 79.7893 ?_??? 48_555
O2 C1 C1 70.065 ?_??? 48_555
O2 C1 O2 23.9634 ?_??? ?_???
O2 C1 C5 136.6343 ?_??? 1_555
O2 C1 C3 166.082 ?_??? 38_555
O2 C1 C1 76.4516 ?_??? 27_555
O2 C1 O1 81.6447 ?_??? 27_555
O2 C1 O1 50.4223 ?_??? 48_555
O2 C1 C1 30.449 ?_??? 48_555
O2 C1 O2 25.014 ?_??? ?_???
O2 C1 C5 114.3524 ?_??? 1_555
O2 C1 C3 142.7506 ?_??? 38_555
C1 C1 O1 25.4787 27_555 27_555
C1 C1 O1 87.052 27_555 48_555
C1 C1 C1 90 27_555 48_555
C1 C1 O2 51.4375 27_555 ?_???
C1 C1 C5 152.8291 27_555 1_555
C1 C1 C3 140.6188 27_555 38_555
O1 C1 O1 70.8983 27_555 48_555
O1 C1 C1 82.1848 27_555 48_555
O1 C1 O2 59.3683 27_555 ?_???
O1 C1 C5 163.9736 27_555 1_555
O1 C1 C3 129.3197 27_555 38_555
O1 C1 C1 22.5746 48_555 48_555
O1 C1 O2 57.6687 48_555 ?_???
O1 C1 C5 119.379 48_555 1_555
O1 C1 C3 114.1138 48_555 38_555
C1 C1 O2 46.1016 48_555 ?_???
C1 C1 C5 111.9319 48_555 1_555
C1 C1 C3 122.5462 48_555 38_555
O2 C1 C5 135.9392 ?_??? 1_555
O2 C1 C3 167.534 ?_??? 38_555
C5 C1 C3 36.8493 1_555 38_555
C3 C2 C3 120.8267 1_555 38_555
C3 C2 C4 28.8143 1_555 1_555
C3 C2 C4 92.9175 1_555 38_555
C3 C2 C1 28.7338 1_555 1_555
C3 C2 C1 149.5381 1_555 38_555
C3 C2 O1 58.61 1_555 1_555
C3 C2 O1 175.7967 1_555 38_555
C3 C2 C5 61.7431 1_555 1_555
C3 C2 C4 92.9175 38_555 1_555
C3 C2 C4 28.8143 38_555 38_555
C3 C2 C1 149.5381 38_555 1_555
C3 C2 C1 28.7338 38_555 38_555
C3 C2 O1 175.7967 38_555 1_555
C3 C2 O1 58.61 38_555 38_555
C3 C2 C5 61.7431 38_555 1_555
C4 C2 C4 64.423 1_555 38_555
C4 C2 C1 57.073 1_555 1_555
C4 C2 C1 121.4855 1_555 38_555
C4 C2 O1 85.8941 1_555 1_555
C4 C2 O1 149.2041 1_555 38_555
C4 C2 C5 32.9872 1_555 1_555
C4 C2 C1 121.4855 38_555 1_555
C4 C2 C1 57.073 38_555 38_555
C4 C2 O1 149.2041 38_555 1_555
C4 C2 O1 85.8941 38_555 38_555
C4 C2 C5 32.9872 38_555 1_555
C1 C2 C1 177.5703 1_555 38_555
C1 C2 O1 30.1914 1_555 1_555
C1 C2 O1 151.771 1_555 38_555
C1 C2 C5 89.4136 1_555 1_555
C1 C2 O1 151.771 38_555 1_555
C1 C2 O1 30.1914 38_555 38_555
C1 C2 C5 89.4136 38_555 1_555
O1 C2 O1 121.5957 1_555 38_555
O1 C2 C5 116.237 1_555 1_555
O1 C2 C5 116.237 38_555 1_555
C4 C3 C1 118.8568 1_555 1_555
C4 C3 C2 118.7517 1_555 1_555
C4 C3 O1 148.4877 1_555 1_555
C4 C3 C5 33.7143 1_555 1_555
C4 C3 C3 90.1109 1_555 38_555
C4 C3 O2 90.6338 1_555 ?_???
C4 C3 C4 62.8089 1_555 38_555
C4 C3 N1 21.629 1_555 1_555
C4 C3 Cu1 133.5128 1_555 1_555
C4 C3 Cu2 97.9635 1_555 1_555
C4 C3 C1 100.2779 1_555 38_555
C1 C3 C2 120.8983 1_555 1_555
C1 C3 O1 35.6126 1_555 1_555
C1 C3 C5 149.4189 1_555 1_555
C1 C3 C3 150.4613 1_555 38_555
C1 C3 O2 28.2521 1_555 ?_???
C1 C3 C4 174.4105 1_555 38_555
C1 C3 N1 139.2728 1_555 1_555
C1 C3 Cu1 20.8708 1_555 1_555
C1 C3 Cu2 21.2419 1_555 1_555
C1 C3 C1 140.1095 1_555 38_555
C2 C3 O1 85.8547 1_555 1_555
C2 C3 C5 85.1553 1_555 1_555
C2 C3 C3 29.5867 1_555 38_555
C2 C3 O2 147.2327 1_555 ?_???
C2 C3 C4 56.4355 1_555 38_555
C2 C3 N1 97.1468 1_555 1_555
C2 C3 Cu1 101.8748 1_555 1_555
C2 C3 Cu2 139.4378 1_555 1_555
C2 C3 C1 19.2573 1_555 38_555
O1 C3 C5 154.7061 1_555 1_555
O1 C3 C3 115.3289 1_555 38_555
O1 C3 O2 61.7314 1_555 ?_???
O1 C3 C4 140.4954 1_555 38_555
O1 C3 N1 158.0834 1_555 1_555
O1 C3 Cu1 16.2341 1_555 1_555
O1 C3 Cu2 53.9396 1_555 1_555
O1 C3 C1 105.082 1_555 38_555
C5 C3 C3 57.3731 1_555 38_555
C5 C3 O2 121.9633 1_555 ?_???
C5 C3 C4 30.5574 1_555 38_555
C5 C3 N1 12.1323 1_555 1_555
C5 C3 Cu1 153.0589 1_555 1_555
C5 C3 Cu2 128.3692 1_555 1_555
C5 C3 C1 67.196 1_555 38_555
C3 C3 O2 172.5755 38_555 ?_???
C3 C3 C4 27.302 38_555 38_555
C3 C3 N1 68.8739 38_555 1_555
C3 C3 Cu1 131.1455 38_555 1_555
C3 C3 Cu2 167.083 38_555 1_555
C3 C3 C1 10.3518 38_555 38_555
O2 C3 C4 152.5117 ?_??? 38_555
O2 C3 N1 111.1432 ?_??? 1_555
O2 C3 Cu1 45.553 ?_??? 1_555
O2 C3 Cu2 7.8174 ?_??? 1_555
O2 C3 C1 165.6644 ?_??? 38_555
C4 C3 N1 41.6709 38_555 1_555
C4 C3 Cu1 154.299 38_555 1_555
C4 C3 Cu2 158.5171 38_555 1_555
C4 C3 C1 37.5171 38_555 38_555
N1 C3 Cu1 149.1189 1_555 1_555
N1 C3 Cu2 118.0388 1_555 1_555
N1 C3 C1 78.8933 1_555 38_555
Cu1 C3 Cu2 37.7462 1_555 1_555
Cu1 C3 C1 121.0206 1_555 38_555
Cu2 C3 C1 158.1551 1_555 38_555
C3 C4 C5 116.3263 1_555 1_555
C3 C4 C1 31.5281 1_555 1_555
C3 C4 N1 146.5115 1_555 1_555
C3 C4 C2 32.434 1_555 1_555
C3 C4 C4 89.8891 1_555 38_555
C3 C4 C3 62.5871 1_555 38_555
C3 C4 O2 64.3881 1_555 ?_???
C3 C4 C6 145.2092 1_555 1_555
C3 C4 O1 19.643 1_555 1_555
C3 C4 O3 127.2818 1_555 1_555
C5 C4 C1 145.1833 1_555 1_555
C5 C4 N1 30.2326 1_555 1_555
C5 C4 C2 84.0091 1_555 1_555
C5 C4 C4 29.2646 1_555 38_555
C5 C4 C3 55.1801 1_555 38_555
C5 C4 O2 161.6559 1_555 ?_???
C5 C4 C6 37.8597 1_555 1_555
C5 C4 O1 128.3285 1_555 1_555
C5 C4 O3 43.2147 1_555 1_555
C1 C4 N1 170.8305 1_555 1_555
C1 C4 C2 63.4442 1_555 1_555
C1 C4 C4 121.2222 1_555 38_555
C1 C4 C3 93.967 1_555 38_555
C1 C4 O2 32.8736 1_555 ?_???
C1 C4 C6 151.6916 1_555 1_555
C1 C4 O1 16.8709 1_555 1_555
C1 C4 O3 131.7757 1_555 1_555
N1 C4 C2 114.1015 1_555 1_555
N1 C4 C4 57.2747 1_555 38_555
N1 C4 C3 84.4122 1_555 38_555
N1 C4 O2 146.4661 1_555 ?_???
N1 C4 C6 20.0578 1_555 1_555
N1 C4 O1 156.2985 1_555 1_555
N1 C4 O3 39.2434 1_555 1_555
C2 C4 C4 57.7885 1_555 38_555
C2 C4 C3 30.647 1_555 38_555
C2 C4 O2 95.8532 1_555 ?_???
C2 C4 C6 117.0836 1_555 1_555
C2 C4 O1 48.5481 1_555 1_555
C2 C4 O3 105.4827 1_555 1_555
C4 C4 C3 27.302 38_555 38_555
C4 C4 O2 153.3062 38_555 ?_???
C4 C4 C6 67.0869 38_555 1_555
C4 C4 O1 105.9253 38_555 1_555
C4 C4 O3 68.7734 38_555 1_555
C3 C4 O2 126.5002 38_555 ?_???
C3 C4 C6 91.7805 38_555 1_555
C3 C4 O1 79.1397 38_555 1_555
C3 C4 O3 87.5032 38_555 1_555
O2 C4 C6 131.0259 ?_??? 1_555
O2 C4 O1 47.4423 ?_??? 1_555
O2 C4 O3 120.304 ?_??? 1_555
C6 C4 O1 143.3013 1_555 1_555
C6 C4 O3 20.9846 1_555 1_555
O1 C4 O3 122.3555 1_555 1_555
N1 C5 C4 115.8809 1_555 1_555
N1 C5 C4 115.8809 1_555 38_555
N1 C5 C6 29.9267 1_555 1_555
N1 C5 C3 145.7939 1_555 1_555
N1 C5 C3 145.7939 1_555 38_555
N1 C5 O3 58.3085 1_555 1_555
N1 C5 C2 175.0283 1_555 1_555
N1 C5 C1 136.4761 1_555 1_555
N1 C5 C1 136.4761 1_555 38_555
C4 C5 C4 121.4707 1_555 38_555
C4 C5 C6 119.2155 1_555 1_555
C4 C5 C3 29.9593 1_555 1_555
C4 C5 C3 94.2625 1_555 38_555
C4 C5 O3 114.6187 1_555 1_555
C4 C5 C2 63.0038 1_555 1_555
C4 C5 C1 21.518 1_555 1_555
C4 C5 C1 105.3028 1_555 38_555
C4 C5 C6 119.2155 38_555 1_555
C4 C5 C3 94.2625 38_555 1_555
C4 C5 C3 29.9593 38_555 38_555
C4 C5 O3 114.6187 38_555 1_555
C4 C5 C2 63.0038 38_555 1_555
C4 C5 C1 105.3028 38_555 1_555
C4 C5 C1 21.518 38_555 38_555
C6 C5 C3 142.765 1_555 1_555
C6 C5 C3 142.765 1_555 38_555
C6 C5 O3 28.3818 1_555 1_555
C6 C5 C2 155.045 1_555 1_555
C6 C5 C1 131.7776 1_555 1_555
C6 C5 C1 131.7776 1_555 38_555
C3 C5 C3 65.2538 1_555 38_555
C3 C5 O3 124.7441 1_555 1_555
C3 C5 C2 33.1016 1_555 1_555
C3 C5 C1 11.2529 1_555 1_555
C3 C5 C1 75.9546 1_555 38_555
C3 C5 O3 124.7441 38_555 1_555
C3 C5 C2 33.1016 38_555 1_555
C3 C5 C1 75.9546 38_555 1_555
C3 C5 C1 11.2529 38_555 38_555
O3 C5 C2 126.6632 1_555 1_555
O3 C5 C1 116.452 1_555 1_555
O3 C5 C1 116.452 1_555 38_555
C2 C5 C1 43.2032 1_555 1_555
C2 C5 C1 43.2032 1_555 38_555
C1 C5 C1 86.3878 1_555 38_555
O3 C6 N1 121.0043 1_555 1_555
O3 C6 C7 113.6336 1_555 1_555
O3 C6 C7 113.6336 1_555 38_555
O3 C6 C5 91.3996 1_555 1_555
O3 C6 C4 90.5979 1_555 1_555
O3 C6 C4 90.5979 1_555 38_555
O3 C6 C8 117.8519 1_555 1_555
O3 C6 C8 117.8519 1_555 38_555
O3 C6 O3 23.9944 1_555 5_555
O3 C6 O3 23.9944 1_555 9_555
N1 C6 C7 123.4425 1_555 1_555
N1 C6 C7 123.4425 1_555 38_555
N1 C6 C5 29.6048 1_555 1_555
N1 C6 C4 37.3615 1_555 1_555
N1 C6 C4 37.3615 1_555 38_555
N1 C6 C8 117.0689 1_555 1_555
N1 C6 C8 117.0689 1_555 38_555
N1 C6 O3 130.2742 1_555 5_555
N1 C6 O3 130.2742 1_555 9_555
C7 C6 C7 27.8839 1_555 38_555
C7 C6 C5 150.9059 1_555 1_555
C7 C6 C4 154.6496 1_555 1_555
C7 C6 C4 135.733 1_555 38_555
C7 C6 C8 8.4348 1_555 1_555
C7 C6 C8 34.8912 1_555 38_555
C7 C6 O3 105.634 1_555 5_555
C7 C6 O3 95.7568 1_555 9_555
C7 C6 C5 150.9059 38_555 1_555
C7 C6 C4 135.733 38_555 1_555
C7 C6 C4 154.6496 38_555 38_555
C7 C6 C8 34.8912 38_555 1_555
C7 C6 C8 8.4348 38_555 38_555
C7 C6 O3 95.7568 38_555 5_555
C7 C6 O3 105.634 38_555 9_555
C5 C6 C4 22.9247 1_555 1_555
C5 C6 C4 22.9247 1_555 38_555
C5 C6 C8 143.1324 1_555 1_555
C5 C6 C8 143.1324 1_555 38_555
C5 C6 O3 103.1453 1_555 5_555
C5 C6 O3 103.1453 1_555 9_555
C4 C6 C4 45.8262 1_555 38_555
C4 C6 C8 151.547 1_555 1_555
C4 C6 C8 127.316 1_555 38_555
C4 C6 O3 93.5436 1_555 5_555
C4 C6 O3 109.5844 1_555 9_555
C4 C6 C8 127.316 38_555 1_555
C4 C6 C8 151.547 38_555 38_555
C4 C6 O3 109.5844 38_555 5_555
C4 C6 O3 93.5436 38_555 9_555
C8 C6 C8 41.0474 1_555 38_555
C8 C6 O3 112.543 1_555 5_555
C8 C6 O3 97.8854 1_555 9_555
C8 C6 O3 97.8854 38_555 5_555
C8 C6 O3 112.543 38_555 9_555
O3 C6 O3 41.1087 5_555 9_555
C7 C7 C8 120 38_555 1_555
C7 C7 C6 76.0581 38_555 1_555
C7 C7 C8 35.3973 38_555 38_555
C7 C7 C9 92.4964 38_555 1_555
C7 C7 C9 63.8982 38_555 38_555
C7 C7 O3 79.7242 38_555 1_555
C7 C7 N1 80.383 38_555 1_555
C7 C7 C9 102.9673 38_555 186_555
C8 C7 C6 158.9276 1_555 1_555
C8 C7 C8 84.6026 1_555 38_555
C8 C7 C9 27.5036 1_555 1_555
C8 C7 C9 56.1018 1_555 38_555
C8 C7 O3 158.5205 1_555 1_555
C8 C7 N1 140.7344 1_555 1_555
C8 C7 C9 17.0326 1_555 186_555
C6 C7 C8 110.3128 1_555 38_555
C6 C7 C9 161.4395 1_555 1_555
C6 C7 C9 137.4491 1_555 38_555
C6 C7 O3 23.6567 1_555 1_555
C6 C7 N1 21.2069 1_555 1_555
C6 C7 C9 165.5846 1_555 186_555
C8 C7 C9 57.099 38_555 1_555
C8 C7 C9 28.5008 38_555 38_555
C8 C7 O3 114.6661 38_555 1_555
C8 C7 N1 109.0134 38_555 1_555
C8 C7 C9 67.57 38_555 186_555
C9 C7 C9 28.5982 1_555 38_555
C9 C7 O3 168.0575 1_555 1_555
C9 C7 N1 143.5215 1_555 1_555
C9 C7 C9 10.471 1_555 186_555
C9 C7 O3 142.5555 38_555 1_555
C9 C7 N1 129.9948 38_555 1_555
C9 C7 C9 39.0692 38_555 186_555
O3 C7 N1 44.4236 1_555 1_555
O3 C7 C9 170.6674 1_555 186_555
N1 C7 C9 144.5579 1_555 186_555
C9 C8 C7 119.9949 1_555 1_555
C9 C8 C9 29.9914 1_555 38_555
C9 C8 C7 95.3922 1_555 38_555
C9 C8 C9 32.5022 1_555 186_555
C9 C8 C8 59.9949 1_555 38_555
C9 C8 C8 60.0051 1_555 186_555
C9 C8 C9 21.3271 1_555 155_555
C9 C8 C9 18.0029 1_555 104_555
C9 C8 C6 128.691 1_555 1_555
C7 C8 C9 90.0034 1_555 38_555
C7 C8 C7 24.6027 1_555 38_555
C7 C8 C9 152.4971 1_555 186_555
C7 C8 C8 60 1_555 38_555
C7 C8 C8 180 1_555 186_555
C7 C8 C9 141.322 1_555 155_555
C7 C8 C9 101.992 1_555 104_555
C7 C8 C6 12.6376 1_555 1_555
C9 C8 C7 65.4008 38_555 38_555
C9 C8 C9 62.4937 38_555 186_555
C9 C8 C8 30.0034 38_555 38_555
C9 C8 C8 89.9966 38_555 186_555
C9 C8 C9 51.3186 38_555 155_555
C9 C8 C9 11.9886 38_555 104_555
C9 C8 C6 99.1254 38_555 1_555
C7 C8 C9 127.8944 38_555 186_555
C7 C8 C8 35.3973 38_555 38_555
C7 C8 C8 155.3973 38_555 186_555
C7 C8 C9 116.7193 38_555 155_555
C7 C8 C9 77.3894 38_555 104_555
C7 C8 C6 34.796 38_555 1_555
C9 C8 C8 92.4971 186_555 38_555
C9 C8 C8 27.5029 186_555 186_555
C9 C8 C9 11.1751 186_555 155_555
C9 C8 C9 50.5051 186_555 104_555
C9 C8 C6 159.8364 186_555 1_555
C8 C8 C8 120 38_555 186_555
C8 C8 C9 81.322 38_555 155_555
C8 C8 C9 41.992 38_555 104_555
C8 C8 C6 69.4763 38_555 1_555
C8 C8 C9 38.678 186_555 155_555
C8 C8 C9 78.008 186_555 104_555
C8 C8 C6 167.3624 186_555 1_555
C9 C8 C9 39.33 155_555 104_555
C9 C8 C6 149.4103 155_555 1_555
C9 C8 C6 110.9662 104_555 1_555
C9 C9 C8 120.0051 38_555 1_555
C9 C9 C9 120 38_555 186_555
C9 C9 C8 30.0034 38_555 38_555
C9 C9 C9 32.5054 38_555 104_555
C9 C9 C9 92.5054 38_555 155_555
C9 C9 C7 87.5036 38_555 1_555
C9 C9 C8 147.5029 38_555 186_555
C9 C9 C7 63.8982 38_555 38_555
C9 C9 C9 60 38_555 142_555
C9 C9 C8 21.322 38_555 104_555
C9 C9 C8 101.992 38_555 155_555
C9 C9 C7 137.0326 38_555 186_555
C8 C9 C9 119.9949 1_555 186_555
C8 C9 C8 90.0017 1_555 38_555
C8 C9 C9 152.5105 1_555 104_555
C8 C9 C9 147.4895 1_555 155_555
C8 C9 C7 32.5015 1_555 1_555
C8 C9 C8 92.492 1_555 186_555
C8 C9 C7 56.1069 1_555 38_555
C8 C9 C9 179.9937 1_555 142_555
C8 C9 C8 141.3271 1_555 104_555
C8 C9 C8 138.0029 1_555 155_555
C8 C9 C7 102.9622 1_555 186_555
C9 C9 C8 150.0034 186_555 38_555
C9 C9 C9 87.4946 186_555 104_555
C9 C9 C9 27.4946 186_555 155_555
C9 C9 C7 152.4964 186_555 1_555
C9 C9 C8 27.5029 186_555 186_555
C9 C9 C7 176.1018 186_555 38_555
C9 C9 C9 60 186_555 142_555
C9 C9 C8 98.678 186_555 104_555
C9 C9 C8 18.008 186_555 155_555
C9 C9 C7 17.0327 186_555 186_555
C8 C9 C9 62.5088 38_555 104_555
C8 C9 C9 122.5088 38_555 155_555
C8 C9 C7 57.5002 38_555 1_555
C8 C9 C8 177.5063 38_555 186_555
C8 C9 C7 33.8947 38_555 38_555
C8 C9 C9 90.0034 38_555 142_555
C8 C9 C8 51.3254 38_555 104_555
C8 C9 C8 131.9954 38_555 155_555
C8 C9 C7 167.0361 38_555 186_555
C9 C9 C9 60 104_555 155_555
C9 C9 C7 120.009 104_555 1_555
C9 C9 C8 114.9975 104_555 186_555
C9 C9 C7 96.4035 104_555 38_555
C9 C9 C9 27.4946 104_555 142_555
C9 C9 C8 11.1834 104_555 104_555
C9 C9 C8 69.4866 104_555 155_555
C9 C9 C7 104.5273 104_555 186_555
C9 C9 C7 179.9908 155_555 1_555
C9 C9 C8 54.9975 155_555 186_555
C9 C9 C7 156.4035 155_555 38_555
C9 C9 C9 32.5053 155_555 142_555
C9 C9 C8 71.1834 155_555 104_555
C9 C9 C8 9.4866 155_555 155_555
C9 C9 C7 44.5273 155_555 186_555
C7 C9 C8 124.9935 1_555 186_555
C7 C9 C7 23.6055 1_555 38_555
C7 C9 C9 147.5037 1_555 142_555
C7 C9 C8 108.8256 1_555 104_555
C7 C9 C8 170.5044 1_555 155_555
C7 C9 C7 135.4637 1_555 186_555
C8 C9 C7 148.5989 186_555 38_555
C8 C9 C9 87.5029 186_555 142_555
C8 C9 C8 126.1809 186_555 104_555
C8 C9 C8 45.5109 186_555 155_555
C8 C9 C7 10.4703 186_555 186_555
C7 C9 C9 123.8982 38_555 142_555
C7 C9 C8 85.2202 38_555 104_555
C7 C9 C8 165.8902 38_555 155_555
C7 C9 C7 159.0692 38_555 186_555
C9 C9 C8 38.678 142_555 104_555
C9 C9 C8 41.992 142_555 155_555
C9 C9 C7 77.0326 142_555 186_555
C8 C9 C8 80.67 104_555 155_555
C8 C9 C7 115.7106 104_555 186_555
C8 C9 C7 35.0407 155_555 186_555
C1 O1 Cu1 107.0072 1_555 1_555
C1 O1 C3 38.5185 1_555 1_555
C1 O1 C2 73.738 1_555 1_555
C1 O1 O1 97.3086 1_555 27_555
C1 O1 O1 108.2722 1_555 48_555
C1 O1 O2 35.1547 1_555 ?_???
C1 O1 O5 156.7603 1_555 5_555
C1 O1 C1 71.8299 1_555 27_555
C1 O1 Cu2 54.7071 1_555 1_555
C1 O1 C1 85.6976 1_555 48_555
C1 O1 O2 53.7542 1_555 ?_???
C1 O1 O2 59.7083 1_555 ?_???
C1 O1 C4 31.3228 1_555 1_555
C1 O1 O1 108.1917 1_555 22_555
C1 O1 O2 67.6403 1_555 ?_???
Cu1 O1 C3 144.3317 1_555 1_555
Cu1 O1 C2 174.5959 1_555 1_555
Cu1 O1 O1 45.2496 1_555 27_555
Cu1 O1 O1 44.7754 1_555 48_555
Cu1 O1 O2 72.7532 1_555 ?_???
Cu1 O1 O5 50.7804 1_555 5_555
Cu1 O1 C1 56.8016 1_555 27_555
Cu1 O1 Cu2 52.8015 1_555 1_555
Cu1 O1 C1 51.1551 1_555 48_555
Cu1 O1 O2 55.4274 1_555 ?_???
Cu1 O1 O2 55.4024 1_555 ?_???
Cu1 O1 C4 133.4976 1_555 1_555
Cu1 O1 O1 1.1958 1_555 22_555
Cu1 O1 O2 39.7042 1_555 ?_???
C3 O1 C2 35.5353 1_555 1_555
C3 O1 O1 127.7856 1_555 27_555
C3 O1 O1 123.5984 1_555 48_555
C3 O1 O2 71.6721 1_555 ?_???
C3 O1 O5 164.5898 1_555 5_555
C3 O1 C1 104.3352 1_555 27_555
C3 O1 Cu2 91.6109 1_555 1_555
C3 O1 C1 105.3554 1_555 48_555
C3 O1 O2 92.1739 1_555 ?_???
C3 O1 O2 90.4735 1_555 ?_???
C3 O1 C4 11.8693 1_555 1_555
C3 O1 O1 145.5237 1_555 22_555
C3 O1 O2 104.7003 1_555 ?_???
C2 O1 O1 140.1544 1_555 27_555
C2 O1 O1 129.8233 1_555 48_555
C2 O1 O2 107.0822 1_555 ?_???
C2 O1 O5 129.0799 1_555 5_555
C2 O1 C1 127.8804 1_555 27_555
C2 O1 Cu2 126.9376 1_555 1_555
C2 O1 C1 124.0087 1_555 48_555
C2 O1 O2 126.5318 1_555 ?_???
C2 O1 O2 122.2197 1_555 ?_???
C2 O1 C4 45.5578 1_555 1_555
C2 O1 O1 174.4803 1_555 22_555
C2 O1 O2 139.9404 1_555 ?_???
O1 O1 O1 90 27_555 48_555
O1 O1 O2 78.9022 27_555 ?_???
O1 O1 O5 62.8364 27_555 5_555
O1 O1 C1 25.4787 27_555 27_555
O1 O1 Cu2 65.5481 27_555 1_555
O1 O1 C1 92.948 27_555 48_555
O1 O1 O2 51.397 27_555 ?_???
O1 O1 O2 81.1849 27_555 ?_???
O1 O1 C4 126.9566 27_555 1_555
O1 O1 O1 45.2372 27_555 22_555
O1 O1 O2 57.7401 27_555 ?_???
O1 O1 O2 78.5499 48_555 ?_???
O1 O1 O5 62.5917 48_555 5_555
O1 O1 C1 97.8152 48_555 27_555
O1 O1 Cu2 65.3313 48_555 1_555
O1 O1 C1 22.5746 48_555 48_555
O1 O1 O2 80.9038 48_555 ?_???
O1 O1 O2 51.2885 48_555 ?_???
O1 O1 C4 113.1931 48_555 1_555
O1 O1 O1 44.7628 48_555 22_555
O1 O1 O2 57.6438 48_555 ?_???
O2 O1 O5 123.5333 ?_??? 5_555
O2 O1 C1 57.3859 ?_??? 27_555
O2 O1 Cu2 19.9524 ?_??? 1_555
O2 O1 C1 57.3845 ?_??? 48_555
O2 O1 O2 27.5052 ?_??? ?_???
O2 O1 O2 27.2615 ?_??? ?_???
O2 O1 C4 61.687 ?_??? 1_555
O2 O1 O1 73.949 ?_??? 22_555
O2 O1 O2 33.0505 ?_??? ?_???
O5 O1 C1 87.7758 5_555 27_555
O5 O1 Cu2 103.5819 5_555 1_555
O5 O1 C1 83.5731 5_555 48_555
O5 O1 O2 103.0076 5_555 ?_???
O5 O1 O2 102.9838 5_555 ?_???
O5 O1 C4 170.1106 5_555 1_555
O5 O1 O1 49.5846 5_555 22_555
O5 O1 O2 90.4844 5_555 ?_???
C1 O1 Cu2 49.678 27_555 1_555
C1 O1 C1 90.9585 27_555 48_555
C1 O1 O2 31.3407 27_555 ?_???
C1 O1 O2 68.5582 27_555 ?_???
C1 O1 C4 101.8541 27_555 1_555
C1 O1 O1 57.3749 27_555 22_555
C1 O1 O2 47.4458 27_555 ?_???
Cu2 O1 C1 47.7888 1_555 48_555
Cu2 O1 O2 19.3718 1_555 ?_???
Cu2 O1 O2 19.3657 1_555 ?_???
Cu2 O1 C4 81.416 1_555 1_555
Cu2 O1 O1 53.9973 1_555 22_555
Cu2 O1 O2 13.0981 1_555 ?_???
C1 O1 O2 66.1061 48_555 ?_???
C1 O1 O2 30.6084 48_555 ?_???
C1 O1 C4 93.912 48_555 1_555
C1 O1 O1 51.7269 48_555 22_555
C1 O1 O2 44.2909 48_555 ?_???
O2 O1 O2 38.7353 ?_??? ?_???
O2 O1 C4 84.5621 ?_??? 1_555
O2 O1 O1 56.5232 ?_??? 22_555
O2 O1 O2 23.26 ?_??? ?_???
O2 O1 C4 78.8402 ?_??? 1_555
O2 O1 O1 56.4982 ?_??? 22_555
O2 O1 O2 23.4448 ?_??? ?_???
C4 O1 O1 134.6671 1_555 22_555
C4 O1 O2 94.3836 1_555 ?_???
O1 O1 O2 40.8999 22_555 ?_???
Cu2 O2 O2 45.2007 1_555 ?_???
Cu2 O2 O2 44.8171 1_555 ?_???
Cu2 O2 C1 130.0343 1_555 1_555
Cu2 O2 O2 1.0076 1_555 ?_???
Cu2 O2 O4 62.0064 1_555 1_555
Cu2 O2 O1 105.0416 1_555 1_555
Cu2 O2 Cu1 65.2429 1_555 1_555
Cu2 O2 C1 69.8215 1_555 27_555
Cu2 O2 C3 151.5765 1_555 1_555
Cu2 O2 C1 63.3098 1_555 48_555
Cu2 O2 C4 170.3135 1_555 1_555
Cu2 O2 O1 69.8397 1_555 27_555
Cu2 O2 O1 69.7926 1_555 48_555
Cu2 O2 C1 20.4262 1_555 22_555
Cu2 O2 O1 39.8928 1_555 22_555
O2 O2 O2 90 ?_??? ?_???
O2 O2 C1 122.6667 ?_??? 1_555
O2 O2 O2 45.1919 ?_??? ?_???
O2 O2 O4 70.021 ?_??? 1_555
O2 O2 O1 101.4501 ?_??? 1_555
O2 O2 Cu1 73.5114 ?_??? 1_555
O2 O2 C1 109.935 ?_??? 27_555
O2 O2 C3 127.4239 ?_??? 1_555
O2 O2 C1 30.449 ?_??? 48_555
O2 O2 C4 126.0676 ?_??? 1_555
O2 O2 O1 99.0962 ?_??? 27_555
O2 O2 O1 51.2885 ?_??? 48_555
O2 O2 C1 46.1016 ?_??? 22_555
O2 O2 O1 57.6438 ?_??? 22_555
O2 O2 C1 112.9019 ?_??? 1_555
O2 O2 O2 44.8081 ?_??? ?_???
O2 O2 O4 69.881 ?_??? 1_555
O2 O2 O1 101.0978 ?_??? 1_555
O2 O2 Cu1 73.3974 ?_??? 1_555
O2 O2 C1 35.5838 ?_??? 27_555
O2 O2 C3 130.3556 ?_??? 1_555
O2 O2 C1 103.5484 ?_??? 48_555
O2 O2 C4 143.7308 ?_??? 1_555
O2 O2 O1 51.397 ?_??? 27_555
O2 O2 O1 98.8151 ?_??? 48_555
O2 O2 C1 51.4375 ?_??? 22_555
O2 O2 O1 57.74 ?_??? 22_555
C1 O2 O2 131.0316 1_555 ?_???
C1 O2 O4 166.2045 1_555 1_555
C1 O2 O1 25.9172 1_555 1_555
C1 O2 Cu1 65.2365 1_555 1_555
C1 O2 C1 77.3181 1_555 27_555
C1 O2 C3 22.5994 1_555 1_555
C1 O2 C1 92.2177 1_555 48_555
C1 O2 C4 47.5657 1_555 1_555
C1 O2 O1 65.5543 1_555 27_555
C1 O2 O1 72.9496 1_555 48_555
C1 O2 C1 110.3061 1_555 22_555
C1 O2 O1 90.4489 1_555 22_555
O2 O2 O4 60.9988 ?_??? 1_555
O2 O2 O1 106.0492 ?_??? 1_555
O2 O2 Cu1 66.2505 ?_??? 1_555
O2 O2 C1 70.3237 ?_??? 27_555
O2 O2 C3 152.5826 ?_??? 1_555
O2 O2 C1 63.8111 ?_??? 48_555
O2 O2 C4 170.7206 ?_??? 1_555
O2 O2 O1 70.6559 ?_??? 27_555
O2 O2 O1 70.6087 ?_??? 48_555
O2 O2 C1 21.4227 ?_??? 22_555
O2 O2 O1 40.9004 ?_??? 22_555
O4 O2 O1 167.0449 1_555 1_555
O4 O2 Cu1 127.2493 1_555 1_555
O4 O2 C1 104.4284 1_555 27_555
O4 O2 C3 146.3562 1_555 1_555
O4 O2 C1 100.3147 1_555 48_555
O4 O2 C4 121.9459 1_555 1_555
O4 O2 O1 120.582 1_555 27_555
O4 O2 O1 120.544 1_555 48_555
O4 O2 C1 82.2289 1_555 22_555
O4 O2 O1 101.8987 1_555 22_555
O1 O2 Cu1 39.7998 1_555 1_555
O1 O2 C1 68.6356 1_555 27_555
O1 O2 C3 46.5965 1_555 1_555
O1 O2 C1 72.1931 1_555 48_555
O1 O2 C4 70.8707 1_555 1_555
O1 O2 O1 49.7008 1_555 27_555
O1 O2 O1 50.1616 1_555 48_555
O1 O2 C1 84.8532 1_555 22_555
O1 O2 O1 65.1511 1_555 22_555
Cu1 O2 C1 55.4439 1_555 27_555
Cu1 O2 C3 86.3683 1_555 1_555
Cu1 O2 C1 53.9097 1_555 48_555
Cu1 O2 C4 110.1498 1_555 1_555
Cu1 O2 O1 33.4963 1_555 27_555
Cu1 O2 O1 33.4849 1_555 48_555
Cu1 O2 C1 45.1106 1_555 22_555
Cu1 O2 O1 25.3513 1_555 22_555
C1 O2 C3 95.8894 27_555 1_555
C1 O2 C1 105.8163 27_555 48_555
C1 O2 C4 115.3191 27_555 1_555
C1 O2 O1 22.7503 27_555 27_555
C1 O2 O1 88.6869 27_555 48_555
C1 O2 C1 63.8334 27_555 22_555
C1 O2 O1 55.9199 27_555 22_555
C3 O2 C1 99.5312 1_555 48_555
C3 O2 C4 24.9781 1_555 1_555
C3 O2 O1 87.481 1_555 27_555
C3 O2 O1 85.9313 1_555 48_555
C3 O2 C1 131.2115 1_555 22_555
C3 O2 O1 111.7049 1_555 22_555
C1 O2 C4 107.0165 48_555 1_555
C1 O2 O1 86.4761 48_555 27_555
C1 O2 O1 23.2394 48_555 48_555
C1 O2 C1 52.1109 48_555 22_555
C1 O2 O1 50.9095 48_555 22_555
C4 O2 O1 111.4476 1_555 27_555
C4 O2 O1 101.5573 1_555 48_555
C4 O2 C1 152.8586 1_555 22_555
C4 O2 O1 135.0335 1_555 22_555
O1 O2 O1 66.9786 27_555 48_555
O1 O2 C1 56.2252 27_555 22_555
O1 O2 O1 41.4524 27_555 22_555
O1 O2 C1 52.0736 48_555 22_555
O1 O2 O1 41.0751 48_555 22_555
C1 O2 O1 19.8712 22_555 22_555
C6 O3 N1 30.3939 1_555 1_555
C6 O3 O3 144.6119 1_555 5_555
C6 O3 O3 144.6119 1_555 9_555
C6 O3 C5 60.2186 1_555 1_555
C6 O3 C7 42.7097 1_555 1_555
C6 O3 C7 42.7097 1_555 38_555
C6 O3 C4 68.4175 1_555 1_555
C6 O3 C4 68.4175 1_555 38_555
C6 O3 C6 133.2181 1_555 5_555
C6 O3 C6 133.2181 1_555 9_555
N1 O3 O3 148.3243 1_555 5_555
N1 O3 O3 148.3243 1_555 9_555
N1 O3 C5 29.8247 1_555 1_555
N1 O3 C7 72.3788 1_555 1_555
N1 O3 C7 72.3788 1_555 38_555
N1 O3 C4 41.3549 1_555 1_555
N1 O3 C4 41.3549 1_555 38_555
N1 O3 C6 140.9588 1_555 5_555
N1 O3 C6 140.9588 1_555 9_555
O3 O3 O3 60 5_555 9_555
O3 O3 C5 131.1872 5_555 1_555
O3 O3 C7 119.8037 5_555 1_555
O3 O3 C7 108.5809 5_555 38_555
O3 O3 C4 111.6608 5_555 1_555
O3 O3 C4 136.9844 5_555 38_555
O3 O3 C6 11.3937 5_555 5_555
O3 O3 C6 69.4456 5_555 9_555
O3 O3 C5 131.1872 9_555 1_555
O3 O3 C7 108.5809 9_555 1_555
O3 O3 C7 119.8037 9_555 38_555
O3 O3 C4 136.9844 9_555 1_555
O3 O3 C4 111.6608 9_555 38_555
O3 O3 C6 69.4456 9_555 5_555
O3 O3 C6 11.3937 9_555 9_555
C5 O3 C7 101.7129 1_555 1_555
C5 O3 C7 101.7129 1_555 38_555
C5 O3 C4 22.1666 1_555 1_555
C5 O3 C4 22.1666 1_555 38_555
C5 O3 C6 131.2423 1_555 5_555
C5 O3 C6 131.2423 1_555 9_555
C7 O3 C7 20.5516 1_555 38_555
C7 O3 C4 110.7813 1_555 1_555
C7 O3 C4 103.0399 1_555 38_555
C7 O3 C6 112.012 1_555 5_555
C7 O3 C6 98.6455 1_555 9_555
C7 O3 C4 103.0399 38_555 1_555
C7 O3 C4 110.7813 38_555 38_555
C7 O3 C6 98.6455 38_555 5_555
C7 O3 C6 112.012 38_555 9_555
C4 O3 C4 42.4532 1_555 38_555
C4 O3 C6 109.8164 1_555 5_555
C4 O3 C6 142.6192 1_555 9_555
C4 O3 C6 142.6192 38_555 5_555
C4 O3 C6 109.8164 38_555 9_555
C6 O3 C6 77.9818 5_555 9_555
Cu2 O4 O2 29.0012 1_555 ?_???
Cu2 O4 O2 29.0012 1_555 ?_???
Cu2 O4 O2 29.0012 1_555 ?_???
Cu2 O4 O2 29.0012 1_555 ?_???
O2 O4 O2 40.238 ?_??? ?_???
O2 O4 O2 58.0024 ?_??? ?_???
O2 O4 O2 39.9579 ?_??? ?_???
O2 O4 O2 39.9579 ?_??? ?_???
O2 O4 O2 58.0024 ?_??? ?_???
O2 O4 O2 40.238 ?_??? ?_???
Cu1 O5 O1 40.4154 9_555 9_555
Cu1 O5 O1 40.4154 9_555 35_555
Cu1 O5 O1 40.4154 9_555 38_555
Cu1 O5 O1 40.4154 9_555 16_555
O1 O5 O1 54.3272 9_555 35_555
O1 O5 O1 54.8166 9_555 38_555
O1 O5 O1 80.8307 9_555 16_555
O1 O5 O1 80.8307 35_555 38_555
O1 O5 O1 54.8166 35_555 16_555
O1 O5 O1 54.3272 38_555 16_555
C5 N1 C6 120.4685 1_555 1_555
C5 N1 O3 91.8667 1_555 1_555
C5 N1 C4 33.8866 1_555 1_555
C5 N1 C4 33.8866 1_555 38_555
C5 N1 C7 153.0013 1_555 1_555
C5 N1 C7 153.0013 1_555 38_555
C5 N1 C3 22.0738 1_555 1_555
C5 N1 C3 22.0738 1_555 38_555
C6 N1 O3 28.6018 1_555 1_555
C6 N1 C4 122.5808 1_555 1_555
C6 N1 C4 122.5808 1_555 38_555
C6 N1 C7 35.3507 1_555 1_555
C6 N1 C7 35.3507 1_555 38_555
C6 N1 C3 124.1672 1_555 1_555
C6 N1 C3 124.1672 1_555 38_555
O3 N1 C4 99.4017 1_555 1_555
O3 N1 C4 99.4017 1_555 38_555
O3 N1 C7 63.1976 1_555 1_555
O3 N1 C7 63.1976 1_555 38_555
O3 N1 C3 97.8475 1_555 1_555
O3 N1 C3 97.8475 1_555 38_555
C4 N1 C4 65.4507 1_555 38_555
C4 N1 C7 152.5678 1_555 1_555
C4 N1 C7 134.9854 1_555 38_555
C4 N1 C3 11.8595 1_555 1_555
C4 N1 C3 53.9169 1_555 38_555
C4 N1 C7 134.9854 38_555 1_555
C4 N1 C7 152.5678 38_555 38_555
C4 N1 C3 53.9169 38_555 1_555
C4 N1 C3 11.8595 38_555 38_555
C7 N1 C7 19.2339 1_555 38_555
C7 N1 C3 158.5651 1_555 1_555
C7 N1 C3 144.1359 1_555 38_555
C7 N1 C3 144.1359 38_555 1_555
C7 N1 C3 158.5651 38_555 38_555
C3 N1 C3 42.2522 1_555 38_555

loop_
_geom_bond_atom_site_label_1
_geom_bond_atom_site_label_2
_geom_bond_distance
_geom_bond_site_symmetry_2
Cu1 O1 1.8684(1) 1_555
Cu1 O1 1.8684(1) 27_555
Cu1 O1 1.8684(1) 22_555
Cu1 O1 1.8684(1) 48_555
Cu1 O5 2.2327(1) 5_555
Cu1 Cu2 2.5318(1) 1_555
Cu1 C1 2.6027(1) 1_555
Cu1 C1 2.6027(1) 27_555
Cu1 C1 2.6027(1) 22_555
Cu1 C1 2.6027(1) 48_555
Cu1 O2 2.7876(1) ?_???
Cu1 O2 2.7876(1) ?_???
Cu1 O2 2.7876(1) ?_???
Cu1 O2 2.7876(1) ?_???
Cu1 C3 3.8969(2) 1_555
Cu1 C3 3.8969(2) 27_555
Cu1 C3 3.8969(2) 22_555
Cu1 C3 3.8969(2) 48_555
Cu2 O2 1.1229(1) ?_???
Cu2 O2 1.1229(1) ?_???
Cu2 O2 1.1229(1) ?_???
Cu2 O2 1.1229(1) ?_???
Cu2 O4 2.0450(1) 1_555
Cu2 Cu1 2.5318(1) 1_555
Cu2 C1 2.6396(1) 1_555
Cu2 C1 2.6396(1) 27_555
Cu2 C1 2.6396(1) 22_555
Cu2 C1 2.6396(1) 48_555
Cu2 O1 3.1778(1) 1_555
Cu2 O1 3.1778(1) 27_555
Cu2 O1 3.1778(1) 22_555
Cu2 O1 3.1778(1) 48_555
Cu2 C3 3.9294(2) 1_555
Cu2 C3 3.9294(2) 27_555
Cu2 C3 3.9294(2) 22_555
Cu2 C3 3.9294(2) 48_555
C1 O1 1.3461(1) 1_555
C1 C3 1.4397(1) 1_555
C1 O2 1.7734(1) ?_???
C1 C4 2.4113(1) 1_555
C1 C2 2.5697(1) 1_555
C1 Cu1 2.6027(1) 1_555
C1 Cu2 2.6396(1) 1_555
C1 O2 2.8074(1) ?_???
C1 O2 2.9459(1) ?_???
C1 C1 2.9733(1) 27_555
C1 O1 3.1039(1) 27_555
C1 O1 3.3298(1) 48_555
C1 C1 3.4968(2) 48_555
C1 O2 3.6626(2) ?_???
C1 C5 3.7535(2) 1_555
C1 C3 3.9500(2) 38_555
C2 C3 1.5140(1) 1_555
C2 C3 1.5140(1) 38_555
C2 C4 2.4749(1) 1_555
C2 C4 2.4749(1) 38_555
C2 C1 2.5697(1) 1_555
C2 C1 2.5697(1) 38_555
C2 O1 2.5981(1) 1_555
C2 O1 2.5981(1) 38_555
C2 C5 2.7623(1) 1_555
C3 C4 1.3606(1) 1_555
C3 C1 1.4397(1) 1_555
C3 C2 1.5140(1) 1_555
C3 O1 2.2237(1) 1_555
C3 C5 2.4419(1) 1_555
C3 C3 2.6332(1) 38_555
C3 O2 2.9054(1) ?_???
C3 C4 2.9662(1) 38_555
C3 N1 3.6529(2) 1_555
C3 Cu1 3.8969(2) 1_555
C3 Cu2 3.9294(2) 1_555
C3 C1 3.9500(2) 38_555
C4 C3 1.3606(1) 1_555
C4 C5 1.5122(1) 1_555
C4 C1 2.4113(1) 1_555
C4 N1 2.4402(1) 1_555
C4 C2 2.4749(1) 1_555
C4 C4 2.6384(1) 38_555
C4 C3 2.9662(1) 38_555
C4 O2 3.2218(1) ?_???
C4 C6 3.3884(2) 1_555
C4 O1 3.4575(2) 1_555
C4 O3 3.6437(2) 1_555
C5 N1 1.3657(1) 1_555
C5 C4 1.5122(1) 1_555
C5 C4 1.5122(1) 38_555
C5 C6 2.3827(1) 1_555
C5 C3 2.4419(1) 1_555
C5 C3 2.4419(1) 38_555
C5 O3 2.7444(1) 1_555
C5 C2 2.7623(1) 1_555
C5 C1 3.7535(2) 1_555
C5 C1 3.7535(2) 38_555
C6 O3 1.3049(1) 1_555
C6 N1 1.3791(1) 1_555
C6 C7 2.2059(1) 1_555
C6 C7 2.2059(1) 38_555
C6 C5 2.3827(1) 1_555
C6 C4 3.3884(2) 1_555
C6 C4 3.3884(2) 38_555
C6 C8 3.6251(2) 1_555
C6 C8 3.6251(2) 38_555
C6 O3 3.8254(2) 5_555
C6 O3 3.8254(2) 9_555
C7 C7 1.063 38_555
C7 C8 1.4789(1) 1_555
C7 C6 2.2059(1) 1_555
C7 C8 2.2111(1) 38_555
C7 C9 2.3838(1) 1_555
C7 C9 2.6520(1) 38_555
C7 O3 2.9794(1) 1_555
C7 N1 3.1813(1) 1_555
C7 C9 3.7582(2) 186_555
C8 C9 1.2711(1) 1_555
C8 C7 1.4789(1) 1_555
C8 C9 2.2012(1) 38_555
C8 C7 2.2111(1) 38_555
C8 C9 2.3838(1) 186_555
C8 C8 2.5419(1) 38_555
C8 C8 2.7499(1) 186_555
C8 C9 3.5223(2) 155_555
C8 C9 3.5597(2) 104_555
C8 C6 3.6251(2) 1_555
C9 C9 1.2706(1) 38_555
C9 C8 1.2711(1) 1_555
C9 C9 1.4790(1) 186_555
C9 C8 2.2012(1) 38_555
C9 C9 2.3835(1) 104_555
C9 C9 2.3835(1) 155_555
C9 C7 2.3838(1) 1_555
C9 C8 2.3838(1) 186_555
C9 C7 2.6520(1) 38_555
C9 C9 2.7496(1) 142_555
C9 C8 3.5223(2) 104_555
C9 C8 3.5597(2) 155_555
C9 C7 3.7582(2) 186_555
O1 C1 1.3461(1) 1_555
O1 Cu1 1.8684(1) 1_555
O1 C3 2.2237(1) 1_555
O1 C2 2.5981(1) 1_555
O1 O1 2.6308(1) 27_555
O1 O1 2.6526(1) 48_555
O1 O2 2.6956(1) ?_???
O1 O5 2.8812(1) 5_555
O1 C1 3.1039(1) 27_555
O1 Cu2 3.1778(1) 1_555
O1 C1 3.3298(1) 48_555
O1 O2 3.3849(2) ?_???
O1 O2 3.3858(2) ?_???
O1 C4 3.4575(2) 1_555
O1 O1 3.7360(2) 22_555
O1 O2 3.9566(2) ?_???
O2 Cu2 1.1229(1) 1_555
O2 O2 1.5824(1) ?_???
O2 O2 1.5930(1) ?_???
O2 C1 1.7734(1) 1_555
O2 O2 2.2454(1) ?_???
O2 O4 2.3156(1) 1_555
O2 O1 2.6956(1) 1_555
O2 Cu1 2.7876(1) 1_555
O2 C1 2.8074(1) 27_555
O2 C3 2.9054(1) 1_555
O2 C1 2.9459(1) 48_555
O2 C4 3.2218(1) 1_555
O2 O1 3.3849(2) 27_555
O2 O1 3.3858(2) 48_555
O2 C1 3.6626(2) 22_555
O2 O1 3.9566(2) 22_555
O3 C6 1.3049(1) 1_555
O3 N1 2.3364(1) 1_555
O3 O3 2.6861(1) 5_555
O3 O3 2.6861(1) 9_555
O3 C5 2.7444(1) 1_555
O3 C7 2.9794(1) 1_555
O3 C7 2.9794(1) 38_555
O3 C4 3.6437(2) 1_555
O3 C4 3.6437(2) 38_555
O3 C6 3.8254(2) 5_555
O3 C6 3.8254(2) 9_555
O4 Cu2 2.0450(1) 1_555
O4 O2 2.3156(1) ?_???
O4 O2 2.3156(1) ?_???
O4 O2 2.3156(1) ?_???
O4 O2 2.3156(1) ?_???
O5 Cu1 2.2327(1) 9_555
O5 O1 2.8812(1) 9_555
O5 O1 2.8812(1) 35_555
O5 O1 2.8812(1) 38_555
O5 O1 2.8812(1) 16_555
N1 C5 1.3657(1) 1_555
N1 C6 1.3791(1) 1_555
N1 O3 2.3364(1) 1_555
N1 C4 2.4402(1) 1_555
N1 C4 2.4402(1) 38_555
N1 C7 3.1813(1) 1_555
N1 C7 3.1813(1) 38_555
N1 C3 3.6529(2) 1_555
N1 C3 3.6529(2) 38_555
